data_7016378
loop_
_publ_author_name
'Bertoli, Marcello'
'Choualeb, Aldjia'
'Gusev, Dmitry G.'
'Lough, Alan J.'
'Major, Quinn'
'Moore, Brandon'

_publ_section_title
;
 PNP pincer osmium polyhydrides for catalytic dehydrogenation of
 primary alcohols.
;
_journal_issue 35
_journal_name_full 'Dalton transactions (Cambridge, England : 2003)'
_journal_page_first 8941
_journal_page_last 8949
_journal_paper_doi 10.1039/c1dt10342c
_journal_volume 40
_journal_year 2011
_chemical_formula_moiety 'C16 H40 Cl N Os P2'
_chemical_formula_sum 'C16 H40 Cl N Os P2'
_chemical_formula_weight 534.08
_chemical_name_systematic
;
?
;
_space_group_IT_number 14
_symmetry_cell_setting monoclinic
_symmetry_space_group_name_Hall '-P 2yn'
_symmetry_space_group_name_H-M 'P 1 21/n 1'
_atom_sites_solution_hydrogens geom
_atom_sites_solution_primary direct
_atom_sites_solution_secondary difmap
_audit_creation_method SHELXL-97
_cell_angle_alpha 90.00
_cell_angle_beta 101.339(2)
_cell_angle_gamma 90.00
_cell_formula_units_Z 4
_cell_length_a 11.4821(5)
_cell_length_b 13.5764(6)
_cell_length_c 14.3947(6)
_cell_measurement_reflns_used 12132
_cell_measurement_temperature 150(1)
_cell_measurement_theta_max 25.0
_cell_measurement_theta_min 2.6
_cell_volume 2200.13(17)
_computing_cell_refinement 'Denzo-SMN (Otwinowski & Minor, 1997)'
_computing_data_collection 'Collect (Nonius BV, 1997-2002)'
_computing_data_reduction Denzo-SMN
_computing_molecular_graphics 'SHELXTL V6.1'
_computing_publication_material 'SHELXTL V6.1'
_computing_structure_refinement 'SHELXTL V6.1(Sheldrick, 2001)'
_computing_structure_solution 'SIR-92 (Altomare et al., 1994)'
_diffrn_ambient_temperature 150(1)
_diffrn_detector_area_resol_mean 9
_diffrn_measured_fraction_theta_full 0.998
_diffrn_measured_fraction_theta_max 0.998
_diffrn_measurement_device_type 'Bruker-Nonius KappaCCD'
_diffrn_measurement_method '\f scans and \w scans with \k offsets'
_diffrn_radiation_monochromator graphite
_diffrn_radiation_source 'fine-focus sealed tube'
_diffrn_radiation_type MoK\a
_diffrn_radiation_wavelength 0.71073
_diffrn_reflns_av_R_equivalents 0.0562
_diffrn_reflns_av_sigmaI/netI 0.0504
_diffrn_reflns_limit_h_max 13
_diffrn_reflns_limit_h_min -13
_diffrn_reflns_limit_k_max 16
_diffrn_reflns_limit_k_min -15
_diffrn_reflns_limit_l_max 17
_diffrn_reflns_limit_l_min -16
_diffrn_reflns_number 12132
_diffrn_reflns_theta_full 25.00
_diffrn_reflns_theta_max 25.00
_diffrn_reflns_theta_min 2.57
_diffrn_standards_number 0
_exptl_absorpt_coefficient_mu 6.059
_exptl_absorpt_correction_T_max 0.442
_exptl_absorpt_correction_T_min 0.279
_exptl_absorpt_correction_type multi-scan
_exptl_absorpt_process_details
;
multi-scan from symmetry-related measurements
Sortav (Blessing 1995)
;
_exptl_crystal_colour colourless
_exptl_crystal_density_diffrn 1.612
_exptl_crystal_density_method 'not measured'
_exptl_crystal_description plate
_exptl_crystal_F_000 1064
_exptl_crystal_size_max 0.26
_exptl_crystal_size_mid 0.26
_exptl_crystal_size_min 0.14
_refine_diff_density_max 0.858
_refine_diff_density_min -2.907
_refine_diff_density_rms 0.256
_refine_ls_extinction_coef 0.0010(2)
_refine_ls_extinction_expression Fc^*^=kFc[1+0.001xFc^2^\l^3^/sin(2\q)]^-1/4^
_refine_ls_extinction_method SHELXL
_refine_ls_goodness_of_fit_ref 1.031
_refine_ls_hydrogen_treatment mixed
_refine_ls_matrix_type full
_refine_ls_number_parameters 200
_refine_ls_number_reflns 3864
_refine_ls_number_restraints 0
_refine_ls_restrained_S_all 1.031
_refine_ls_R_factor_all 0.0468
_refine_ls_R_factor_gt 0.0335
_refine_ls_shift/su_max 0.001
_refine_ls_shift/su_mean 0.000
_refine_ls_structure_factor_coef Fsqd
_refine_ls_weighting_details 'calc w=1/[\s^2^(Fo^2^)+(0.0524P)^2^] where P=(Fo^2^+2Fc^2^)/3'
_refine_ls_weighting_scheme calc
_refine_ls_wR_factor_gt 0.0804
_refine_ls_wR_factor_ref 0.0860
_reflns_number_gt 3235
_reflns_number_total 3864
_reflns_threshold_expression I>2\s(I)
_cod_data_source_file c1dt10342c.txt
_cod_data_source_block k0649
_cod_depositor_comments
;
The following automatic conversions were performed:

'_symmetry_cell_setting' value 'Monoclinic' changed to 'monoclinic'
according to /home/saulius/struct/CIF-dictionaries/cif_core.dic
dictionary named 'cif_core.dic' version 2.4.1 from 2010-06-29.

Automatic conversion script
Id: cif_fix_values 1715 2011-07-08 13:25:40Z adriana 
;
_cod_original_cell_volume 2200.13(16)
_cod_original_sg_symbol_H-M 'P 21/n'
_cod_database_code 7016378

loop_
_symmetry_equiv_pos_as_xyz
'x, y, z'
'-x+1/2, y+1/2, -z+1/2'
'-x, -y, -z'
'x-1/2, -y-1/2, z-1/2'

loop_
_atom_site_label
_atom_site_type_symbol
_atom_site_fract_x
_atom_site_fract_y
_atom_site_fract_z
_atom_site_U_iso_or_equiv
_atom_site_adp_type
_atom_site_occupancy
_atom_site_symmetry_multiplicity
_atom_site_calc_flag
_atom_site_refinement_flags
Os1 Os 0.565202(17) 0.377875(14) 0.710908(14) 0.02364(12) Uani 1 1 d .
H1OS H 0.618(4) 0.273(4) 0.725(4) 0.028 Uiso 1 1 d .
H2OS H 0.580(4) 0.429(4) 0.810(3) 0.028 Uiso 1 1 d .
H3OS H 0.610(4) 0.329(4) 0.806(4) 0.028 Uiso 1 1 d .
Cl1 Cl 0.55135(12) 0.35132(9) 0.53690(9) 0.0295(3) Uani 1 1 d .
P1 P 0.74204(13) 0.46059(10) 0.71886(10) 0.0288(3) Uani 1 1 d .
P2 P 0.36853(12) 0.33326(10) 0.69419(10) 0.0294(3) Uani 1 1 d .
N1 N 0.4902(4) 0.5208(3) 0.6607(3) 0.0297(10) Uani 1 1 d .
H1C H 0.4857 0.5208 0.5955 0.036 Uiso 1 1 calc R
C1 C 0.2908(5) 0.4467(4) 0.6420(5) 0.0406(14) Uani 1 1 d .
H1A H 0.2759 0.4425 0.5719 0.049 Uiso 1 1 calc R
H1B H 0.2133 0.4526 0.6618 0.049 Uiso 1 1 calc R
C2 C 0.3667(5) 0.5369(4) 0.6749(4) 0.0377(14) Uani 1 1 d .
H2A H 0.3323 0.5954 0.6386 0.045 Uiso 1 1 calc R
H2B H 0.3675 0.5491 0.7429 0.045 Uiso 1 1 calc R
C3 C 0.5685(5) 0.6047(4) 0.6981(4) 0.0354(15) Uani 1 1 d .
H3A H 0.5719 0.6118 0.7670 0.042 Uiso 1 1 calc R
H3B H 0.5363 0.6665 0.6666 0.042 Uiso 1 1 calc R
C4 C 0.6924(5) 0.5861(4) 0.6795(4) 0.0360(13) Uani 1 1 d .
H4A H 0.7483 0.6353 0.7140 0.043 Uiso 1 1 calc R
H4B H 0.6918 0.5932 0.6109 0.043 Uiso 1 1 calc R
C5 C 0.8364(5) 0.4285(4) 0.6326(4) 0.0360(13) Uani 1 1 d .
H5A H 0.7836 0.4359 0.5689 0.043 Uiso 1 1 calc R
C6 C 0.9398(6) 0.4982(5) 0.6316(5) 0.0566(18) Uani 1 1 d .
H6A H 0.9841 0.4763 0.5837 0.085 Uiso 1 1 calc R
H6B H 0.9924 0.4982 0.6941 0.085 Uiso 1 1 calc R
H6C H 0.9094 0.5649 0.6163 0.085 Uiso 1 1 calc R
C7 C 0.8743(6) 0.3215(5) 0.6384(5) 0.0477(16) Uani 1 1 d .
H7A H 0.9233 0.3085 0.5911 0.072 Uiso 1 1 calc R
H7B H 0.8038 0.2792 0.6259 0.072 Uiso 1 1 calc R
H7C H 0.9205 0.3075 0.7018 0.072 Uiso 1 1 calc R
C8 C 0.8467(5) 0.4804(4) 0.8318(4) 0.0354(13) Uani 1 1 d .
H8A H 0.9153 0.5190 0.8176 0.043 Uiso 1 1 calc R
C9 C 0.7911(6) 0.5408(4) 0.9015(4) 0.0478(16) Uani 1 1 d .
H9A H 0.8497 0.5503 0.9602 0.072 Uiso 1 1 calc R
H9B H 0.7220 0.5057 0.9154 0.072 Uiso 1 1 calc R
H9C H 0.7661 0.6050 0.8734 0.072 Uiso 1 1 calc R
C10 C 0.8952(7) 0.3839(4) 0.8761(5) 0.0509(18) Uani 1 1 d .
H10A H 0.9507 0.3971 0.9358 0.076 Uiso 1 1 calc R
H10B H 0.9368 0.3491 0.8326 0.076 Uiso 1 1 calc R
H10C H 0.8296 0.3431 0.8886 0.076 Uiso 1 1 calc R
C11 C 0.3029(5) 0.3027(5) 0.7979(4) 0.0426(15) Uani 1 1 d .
H11A H 0.2224 0.2740 0.7738 0.051 Uiso 1 1 calc R
C12 C 0.3758(6) 0.2264(5) 0.8609(4) 0.0468(16) Uani 1 1 d .
H12A H 0.3383 0.2121 0.9150 0.070 Uiso 1 1 calc R
H12B H 0.4561 0.2519 0.8839 0.070 Uiso 1 1 calc R
H12C H 0.3801 0.1659 0.8246 0.070 Uiso 1 1 calc R
C13 C 0.2876(9) 0.3906(5) 0.8583(6) 0.073(3) Uani 1 1 d .
H13A H 0.2527 0.3694 0.9119 0.109 Uiso 1 1 calc R
H13B H 0.2351 0.4387 0.8203 0.109 Uiso 1 1 calc R
H13C H 0.3652 0.4209 0.8821 0.109 Uiso 1 1 calc R
C14 C 0.3066(5) 0.2396(4) 0.6042(4) 0.0358(13) Uani 1 1 d .
H14A H 0.3335 0.2593 0.5448 0.043 Uiso 1 1 calc R
C15 C 0.1714(5) 0.2337(5) 0.5779(6) 0.061(2) Uani 1 1 d .
H15A H 0.1483 0.1827 0.5297 0.091 Uiso 1 1 calc R
H15B H 0.1396 0.2974 0.5528 0.091 Uiso 1 1 calc R
H15C H 0.1396 0.2173 0.6344 0.091 Uiso 1 1 calc R
C16 C 0.3592(6) 0.1393(4) 0.6295(5) 0.0482(17) Uani 1 1 d .
H16A H 0.3250 0.0919 0.5803 0.072 Uiso 1 1 calc R
H16B H 0.3414 0.1185 0.6904 0.072 Uiso 1 1 calc R
H16C H 0.4455 0.1422 0.6343 0.072 Uiso 1 1 calc R

loop_
_atom_site_aniso_label
_atom_site_aniso_U_11
_atom_site_aniso_U_22
_atom_site_aniso_U_33
_atom_site_aniso_U_23
_atom_site_aniso_U_13
_atom_site_aniso_U_12
Os1 0.02637(16) 0.02264(16) 0.02343(16) 0.00151(8) 0.00858(10) 0.00096(8)
Cl1 0.0335(7) 0.0312(6) 0.0249(7) -0.0008(5) 0.0082(6) 0.0004(6)
P1 0.0316(7) 0.0281(7) 0.0270(8) 0.0020(6) 0.0064(6) -0.0051(6)
P2 0.0262(7) 0.0298(7) 0.0353(8) 0.0057(6) 0.0132(6) 0.0038(6)
N1 0.035(2) 0.029(2) 0.029(2) 0.0004(19) 0.015(2) 0.001(2)
C1 0.027(3) 0.044(3) 0.054(4) 0.012(3) 0.017(3) 0.011(3)
C2 0.042(3) 0.031(3) 0.045(3) 0.009(3) 0.020(3) 0.015(3)
C3 0.052(4) 0.023(3) 0.031(3) 0.000(2) 0.009(3) 0.000(2)
C4 0.041(3) 0.029(3) 0.035(3) 0.006(3) 0.001(3) -0.009(3)
C5 0.033(3) 0.045(3) 0.032(3) 0.002(3) 0.012(3) -0.009(3)
C6 0.046(4) 0.070(5) 0.060(5) 0.006(4) 0.023(3) -0.016(4)
C7 0.050(4) 0.056(4) 0.044(4) -0.005(3) 0.027(3) 0.004(3)
C8 0.039(3) 0.033(3) 0.034(3) 0.004(3) 0.006(3) -0.007(3)
C9 0.061(4) 0.043(3) 0.035(3) -0.009(3) -0.001(3) 0.005(3)
C10 0.058(4) 0.055(4) 0.035(4) -0.001(3) -0.003(3) 0.010(3)
C11 0.042(3) 0.053(4) 0.041(4) 0.002(3) 0.026(3) 0.006(3)
C12 0.049(4) 0.061(4) 0.033(3) 0.009(3) 0.014(3) -0.007(3)
C13 0.129(8) 0.055(4) 0.057(5) -0.006(3) 0.074(6) 0.009(4)
C14 0.029(3) 0.042(3) 0.036(3) 0.004(3) 0.008(3) 0.002(3)
C15 0.032(3) 0.061(4) 0.084(5) -0.003(4) 0.000(3) -0.006(3)
C16 0.059(4) 0.036(3) 0.047(4) -0.009(3) 0.006(3) 0.001(3)

loop_
_atom_type_symbol
_atom_type_description
_atom_type_scat_dispersion_real
_atom_type_scat_dispersion_imag
_atom_type_scat_source
C C 0.0033 0.0016 'International Tables Vol C Tables 4.2.6.8 and 6.1.1.4'
H H 0.0000 0.0000 'International Tables Vol C Tables 4.2.6.8 and 6.1.1.4'
Cl Cl 0.1484 0.1585 'International Tables Vol C Tables 4.2.6.8 and 6.1.1.4'
N N 0.0061 0.0033 'International Tables Vol C Tables 4.2.6.8 and 6.1.1.4'
Os Os -1.2165 7.6030 'International Tables Vol C Tables 4.2.6.8 and 6.1.1.4'
P P 0.1023 0.0942 'International Tables Vol C Tables 4.2.6.8 and 6.1.1.4'

loop_
_geom_angle_atom_site_label_1
_geom_angle_atom_site_label_2
_geom_angle_atom_site_label_3
_geom_angle
H3OS Os1 H1OS 55(2)
H3OS Os1 H2OS 54(3)
H1OS Os1 H2OS 109(3)
H3OS Os1 N1 136.5(19)
H1OS Os1 N1 168.2(19)
H2OS Os1 N1 82.9(18)
H3OS Os1 P1 91.5(19)
H1OS Os1 P1 97.0(18)
H2OS Os1 P1 78.5(18)
N1 Os1 P1 82.54(12)
H3OS Os1 P2 97.7(19)
H1OS Os1 P2 97.1(18)
H2OS Os1 P2 98.2(18)
N1 Os1 P2 83.35(12)
P1 Os1 P2 165.81(5)
H3OS Os1 Cl1 141.7(19)
H1OS Os1 Cl1 86.7(19)
H2OS Os1 Cl1 161.8(18)
N1 Os1 Cl1 81.58(12)
P1 Os1 Cl1 90.11(5)
P2 Os1 Cl1 89.40(5)
C8 P1 C4 104.2(3)
C8 P1 C5 105.0(3)
C4 P1 C5 101.4(3)
C8 P1 Os1 122.07(19)
C4 P1 Os1 102.60(19)
C5 P1 Os1 118.55(19)
C11 P2 C14 104.4(3)
C11 P2 C1 105.8(3)
C14 P2 C1 101.4(3)
C11 P2 Os1 121.5(2)
C14 P2 Os1 119.12(18)
C1 P2 Os1 101.94(18)
C3 N1 C2 111.2(4)
C3 N1 Os1 112.9(3)
C2 N1 Os1 114.1(3)
C2 C1 P2 109.8(4)
N1 C2 C1 109.9(4)
N1 C3 C4 109.2(4)
C3 C4 P1 110.0(4)
C7 C5 C6 112.4(5)
C7 C5 P1 112.9(4)
C6 C5 P1 114.9(4)
C10 C8 C9 110.8(5)
C10 C8 P1 111.6(4)
C9 C8 P1 111.9(4)
C13 C11 C12 108.0(6)
C13 C11 P2 113.7(4)
C12 C11 P2 111.8(4)
C16 C14 C15 110.7(5)
C16 C14 P2 111.7(4)
C15 C14 P2 116.1(4)

loop_
_geom_bond_atom_site_label_1
_geom_bond_atom_site_label_2
_geom_bond_distance
Os1 H3OS 1.52(5)
Os1 H1OS 1.55(5)
Os1 H2OS 1.56(5)
Os1 N1 2.187(4)
Os1 P1 2.3034(14)
Os1 P2 2.3044(14)
Os1 Cl1 2.5045(13)
P1 C8 1.842(6)
P1 C4 1.850(6)
P1 C5 1.853(6)
P2 C11 1.847(6)
P2 C14 1.855(6)
P2 C1 1.863(6)
N1 C3 1.486(7)
N1 C2 1.488(6)
C1 C2 1.524(8)
C3 C4 1.519(8)
C5 C7 1.514(9)
C5 C6 1.520(8)
C8 C10 1.514(8)
C8 C9 1.529(8)
C11 C13 1.507(8)
C11 C12 1.517(8)
C14 C16 1.505(8)
C14 C15 1.525(7)

loop_
_geom_hbond_atom_site_label_D
_geom_hbond_atom_site_label_H
_geom_hbond_atom_site_label_A
_geom_hbond_distance_DH
_geom_hbond_distance_HA
_geom_hbond_distance_DA
_geom_hbond_angle_DHA
_geom_hbond_site_symmetry_A
N1 H1C Cl1 0.93 2.61 3.074(4) 111.3 .
N1 H1C Cl1 0.93 2.55 3.286(4) 136.3 3_666
